data_2243625
loop_
_publ_author_name
'Dias, H. V. Rasika'
'Pramanik, Abhijit'

_publ_section_title
;
 Nickel(II) carbonyl, ammonia, and acetonitrile complexes supported by a
 pyridine dipyrrolide pincer ligand
;
_journal_issue 11
_journal_name_full 'Acta Crystallographica Section E'
_journal_page_first 1741
_journal_page_last 1747
_journal_paper_doi 10.1107/S2056989020013341
_journal_volume 76
_journal_year 2020
_chemical_formula_iupac '[Ni (C41 H33 N3) (N H3)]'
_chemical_formula_moiety 'C41 H36 N4 Ni'
_chemical_formula_sum 'C41 H36 N4 Ni'
_chemical_formula_weight 643.45
_chemical_name_common Ammine[2,2'-(pyridine-2,6-diyl)bis(3,5-di-<i>p</i>-tolylpyrrolido-\k<i>N</i>)]nickel(II)
_chemical_name_systematic Ammine{2,2'-(pyridine-2,6-diyl)bis[3,5-bis(4-methylphenyl)pyrrolido-\k<i>N</i>]}nickel(II)
_space_group_crystal_system monoclinic
_space_group_IT_number 14
_space_group_name_Hall '-P 2ybc'
_space_group_name_H-M_alt 'P 1 21/c 1'
_atom_sites_solution_hydrogens mixed
_atom_sites_solution_primary dual
_atom_sites_solution_secondary difmap
_audit_creation_method
;
Olex2 1.2
(compiled 2018.05.29 svn.r3508 for OlexSys, GUI svn.r5506)
;
_cell_angle_alpha 90
_cell_angle_beta 107.8140(8)
_cell_angle_gamma 90
_cell_formula_units_Z 4
_cell_length_a 15.9773(6)
_cell_length_b 14.9441(5)
_cell_length_c 14.3238(5)
_cell_measurement_reflns_used 9841
_cell_measurement_temperature 100(2)
_cell_measurement_theta_max 39.36
_cell_measurement_theta_min 2.99
_cell_volume 3256.1(2)
_computing_cell_refinement
;
SAINT (Bruker, 2016)
;
_computing_data_collection
;
APEX3 (Bruker, 2016)
;
_computing_data_reduction
;
SAINT Bruker, 2016)
;
_computing_molecular_graphics
;
<i>OLEX2</i> (Dolomanov <i>et al.</i>,  2009)
;
_computing_publication_material
;
<i>OLEX2</i> (Dolomanov <i>et al.</i>,  2009)
;
_computing_structure_refinement
;
ShelXL (Sheldrick, 2015a)
;
_computing_structure_solution
;
ShelXT (Sheldrick, 2015b)
;
_diffrn_ambient_temperature 100.01
_diffrn_measured_fraction_theta_full 0.997
_diffrn_measured_fraction_theta_max 0.998
_diffrn_measurement_device_type 'Bruker D8 Quest with a Photon 100 CMOS detector'
_diffrn_measurement_method '\f and \w scans'
_diffrn_radiation_monochromator Curved-graphite
_diffrn_radiation_type MoK\a
_diffrn_radiation_wavelength 0.71073
_diffrn_reflns_av_R_equivalents 0.0260
_diffrn_reflns_av_unetI/netI 0.0200
_diffrn_reflns_limit_h_max 22
_diffrn_reflns_limit_h_min -22
_diffrn_reflns_limit_k_max 21
_diffrn_reflns_limit_k_min -21
_diffrn_reflns_limit_l_max 20
_diffrn_reflns_limit_l_min -20
_diffrn_reflns_number 48278
_diffrn_reflns_theta_full 25.000
_diffrn_reflns_theta_max 30.508
_diffrn_reflns_theta_min 2.876
_diffrn_standards_number 0
_exptl_absorpt_coefficient_mu 0.632
_exptl_absorpt_correction_T_max 0.9667
_exptl_absorpt_correction_T_min 0.8575
_exptl_absorpt_correction_type multi-scan
_exptl_absorpt_process_details
;
(SADABS; Bruker, 2016)
;
_exptl_crystal_colour red
_exptl_crystal_density_diffrn 1.313
_exptl_crystal_description plates
_exptl_crystal_F_000 1352
_exptl_crystal_size_max 0.459
_exptl_crystal_size_mid 0.409
_exptl_crystal_size_min 0.14
_refine_diff_density_max 0.510
_refine_diff_density_min -0.255
_refine_ls_extinction_method none
_refine_ls_goodness_of_fit_ref 1.053
_refine_ls_hydrogen_treatment mixed
_refine_ls_matrix_type full
_refine_ls_number_parameters 431
_refine_ls_number_reflns 9931
_refine_ls_number_restraints 0
_refine_ls_restrained_S_all 1.053
_refine_ls_R_factor_all 0.0444
_refine_ls_R_factor_gt 0.0356
_refine_ls_shift/su_max 0.002
_refine_ls_shift/su_mean 0.000
_refine_ls_structure_factor_coef Fsqd
_refine_ls_weighting_details 'w=1/[\s^2^(Fo^2^)+(0.0562P)^2^+1.1192P] where P=(Fo^2^+2Fc^2^)/3'
_refine_ls_weighting_scheme calc
_refine_ls_wR_factor_gt 0.0929
_refine_ls_wR_factor_ref 0.0981
_reflns_number_gt 8502
_reflns_number_total 9931
_reflns_threshold_expression 'I > 2\s(I)'
_cod_data_source_file zl2799sup1.cif
_cod_data_source_block pyrr2PyNiNH3
_cod_database_code 2243625
_shelx_space_group_comment
;
The symmetry employed for this shelxl refinement is uniquely defined
by the following loop, which should always be used as a source of
symmetry information in preference to the above space-group names.
They are only intended as comments.
;
_shelx_estimated_absorpt_t_min 0.760
_shelx_estimated_absorpt_t_max 0.917

loop_
_space_group_symop_operation_xyz
'x, y, z'
'-x, y+1/2, -z+1/2'
'-x, -y, -z'
'x, -y-1/2, z-1/2'

loop_
_atom_site_type_symbol
_atom_site_label
_atom_site_fract_x
_atom_site_fract_y
_atom_site_fract_z
_atom_site_U_iso_or_equiv
_atom_site_adp_type
_atom_site_calc_flag
_atom_site_occupancy
_atom_site_disorder_assembly
_atom_site_disorder_group
Ni Ni 0.10799(2) 0.41253(2) 0.93990(2) 0.01428(5) Uani d 1 . .
N N1 0.21118(7) 0.43570(7) 0.90627(7) 0.01684(19) Uani d 1 . .
N N2 0.05856(7) 0.39854(7) 0.80601(7) 0.01515(19) Uani d 1 . .
N N3 -0.00188(7) 0.36827(7) 0.94266(7) 0.01631(19) Uani d 1 . .
N N4 0.14688(8) 0.46458(8) 1.06929(8) 0.0179(2) Uani d 1 . .
H H4A 0.1037(17) 0.4707(17) 1.0960(18) 0.060(7) Uiso d 1 . .
H H4B 0.1871(18) 0.4399(19) 1.1142(19) 0.063(7) Uiso d 1 . .
H H4C 0.1692(16) 0.5156(18) 1.0630(17) 0.056(7) Uiso d 1 . .
C C1 0.29896(8) 0.45061(9) 0.94997(9) 0.0190(2) Uani d 1 . .
C C2 0.33888(8) 0.47073(10) 0.87809(10) 0.0227(3) Uani d 1 . .
H H2 0.399240 0.484362 0.889319 0.027 Uiso calc 1 . .
C C3 0.27366(8) 0.46719(9) 0.78618(9) 0.0188(2) Uani d 1 . .
C C4 0.19592(8) 0.44495(9) 0.80609(9) 0.0171(2) Uani d 1 . .
C C5 0.10722(8) 0.42434(8) 0.74805(9) 0.0162(2) Uani d 1 . .
C C6 0.06831(9) 0.42720(9) 0.64636(9) 0.0185(2) Uani d 1 . .
H H6 0.101605 0.443252 0.604162 0.022 Uiso calc 1 . .
C C7 -0.02032(9) 0.40596(9) 0.60869(9) 0.0200(2) Uani d 1 . .
H H7 -0.047903 0.408038 0.539816 0.024 Uiso calc 1 . .
C C8 -0.06959(8) 0.38168(9) 0.66984(9) 0.0190(2) Uani d 1 . .
H H8 -0.130417 0.368353 0.643358 0.023 Uiso calc 1 . .
C C9 -0.02792(8) 0.37728(8) 0.77075(9) 0.0159(2) Uani d 1 . .
C C10 -0.06230(8) 0.35450(8) 0.85048(9) 0.0162(2) Uani d 1 . .
C C11 -0.14162(8) 0.32195(8) 0.86028(9) 0.0170(2) Uani d 1 . .
C C12 -0.12798(8) 0.31616(9) 0.96247(9) 0.0186(2) Uani d 1 . .
H H12 -0.169888 0.296952 0.993071 0.022 Uiso calc 1 . .
C C13 -0.04184(8) 0.34373(8) 1.01047(9) 0.0172(2) Uani d 1 . .
C C14 0.34369(8) 0.43631(9) 1.05496(9) 0.0196(2) Uani d 1 . .
C C15 0.32402(9) 0.36205(10) 1.10428(10) 0.0225(3) Uani d 1 . .
H H15 0.278667 0.322055 1.070416 0.027 Uiso calc 1 . .
C C16 0.37015(10) 0.34625(10) 1.20222(10) 0.0264(3) Uani d 1 . .
H H16 0.354631 0.296548 1.234851 0.032 Uiso calc 1 . .
C C17 0.43869(9) 0.40205(11) 1.25325(10) 0.0273(3) Uani d 1 . .
C C18 0.45818(9) 0.47588(11) 1.20459(11) 0.0274(3) Uani d 1 . .
H H18 0.504218 0.515165 1.238430 0.033 Uiso calc 1 . .
C C19 0.41132(9) 0.49320(10) 1.10702(10) 0.0233(3) Uani d 1 . .
H H19 0.425507 0.544340 1.075466 0.028 Uiso calc 1 . .
C C20 0.49213(12) 0.38050(14) 1.35736(12) 0.0393(4) Uani d 1 . .
H H20A 0.458982 0.339379 1.386063 0.059 Uiso calc 1 . .
H H20B 0.504500 0.435775 1.395978 0.059 Uiso calc 1 . .
H H20C 0.547612 0.352361 1.357653 0.059 Uiso calc 1 . .
C C21 0.28514(8) 0.48099(9) 0.68838(9) 0.0186(2) Uani d 1 . .
C C22 0.32480(11) 0.41602(10) 0.64649(11) 0.0266(3) Uani d 1 . .
H H22 0.346065 0.362588 0.681707 0.032 Uiso calc 1 . .
C C23 0.33372(12) 0.42831(11) 0.55354(11) 0.0308(3) Uani d 1 . .
H H23 0.360985 0.383006 0.526433 0.037 Uiso calc 1 . .
C C24 0.30348(10) 0.50564(10) 0.49969(10) 0.0245(3) Uani d 1 . .
C C25 0.26657(10) 0.57145(10) 0.54301(10) 0.0235(3) Uani d 1 . .
H H25 0.247296 0.625774 0.508725 0.028 Uiso calc 1 . .
C C26 0.25718(9) 0.55955(10) 0.63571(10) 0.0231(3) Uani d 1 . .
H H26 0.231342 0.605643 0.663410 0.028 Uiso calc 1 . .
C C27 0.31087(14) 0.51780(13) 0.39833(12) 0.0414(4) Uani d 1 . .
H H27A 0.362859 0.485913 0.393138 0.062 Uiso calc 1 . .
H H27B 0.316402 0.581651 0.385761 0.062 Uiso calc 1 . .
H H27C 0.258167 0.493772 0.350014 0.062 Uiso calc 1 . .
C C28 0.00284(8) 0.34193(8) 1.11671(9) 0.0179(2) Uani d 1 . .
C C29 -0.03979(9) 0.37551(9) 1.18122(10) 0.0215(2) Uani d 1 . .
H H29 -0.096129 0.402330 1.155903 0.026 Uiso calc 1 . .
C C30 -0.00052(11) 0.37002(9) 1.28201(10) 0.0257(3) Uani d 1 . .
H H30 -0.031062 0.391957 1.324719 0.031 Uiso calc 1 . .
C C31 0.08258(10) 0.33305(9) 1.32141(10) 0.0254(3) Uani d 1 . .
C C32 0.12548(10) 0.29963(9) 1.25727(10) 0.0238(3) Uani d 1 . .
H H32 0.182468 0.274300 1.282871 0.029 Uiso calc 1 . .
C C33 0.08576(9) 0.30297(9) 1.15627(9) 0.0202(2) Uani d 1 . .
H H33 0.115269 0.278520 1.113748 0.024 Uiso calc 1 . .
C C34 0.12424(13) 0.32882(12) 1.43072(11) 0.0371(4) Uani d 1 . .
H H34A 0.148744 0.387517 1.454991 0.056 Uiso calc 1 . .
H H34B 0.171345 0.284084 1.446531 0.056 Uiso calc 1 . .
H H34C 0.079770 0.312095 1.461879 0.056 Uiso calc 1 . .
C C35 -0.22326(8) 0.29502(8) 0.78474(9) 0.0181(2) Uani d 1 . .
C C36 -0.22213(8) 0.24553(9) 0.70235(10) 0.0205(2) Uani d 1 . .
H H36 -0.167373 0.230297 0.693374 0.025 Uiso calc 1 . .
C C37 -0.29980(9) 0.21818(10) 0.63324(10) 0.0235(3) Uani d 1 . .
H H37 -0.297210 0.184450 0.577976 0.028 Uiso calc 1 . .
C C38 -0.38148(9) 0.23948(10) 0.64380(11) 0.0250(3) Uani d 1 . .
C C39 -0.38268(9) 0.28783(10) 0.72610(11) 0.0263(3) Uani d 1 . .
H H39 -0.437551 0.302475 0.735130 0.032 Uiso calc 1 . .
C C40 -0.30516(9) 0.31540(10) 0.79584(10) 0.0232(3) Uani d 1 . .
H H40 -0.307994 0.348378 0.851496 0.028 Uiso calc 1 . .
C C41 -0.46521(10) 0.20943(12) 0.56827(12) 0.0343(3) Uani d 1 . .
H H41A -0.480968 0.149536 0.585162 0.051 Uiso calc 1 . .
H H41B -0.456395 0.207820 0.503525 0.051 Uiso calc 1 . .
H H41C -0.512642 0.251416 0.567071 0.051 Uiso calc 1 . .

loop_
_atom_site_aniso_label
_atom_site_aniso_U_11
_atom_site_aniso_U_22
_atom_site_aniso_U_33
_atom_site_aniso_U_12
_atom_site_aniso_U_13
_atom_site_aniso_U_23
Ni 0.01402(8) 0.01717(8) 0.01271(8) -0.00050(5) 0.00565(6) 0.00038(5)
N1 0.0149(5) 0.0218(5) 0.0145(4) -0.0004(4) 0.0055(4) 0.0009(4)
N2 0.0152(4) 0.0168(5) 0.0146(4) 0.0003(4) 0.0063(4) 0.0006(3)
N3 0.0164(5) 0.0190(5) 0.0145(4) -0.0014(4) 0.0062(4) 0.0005(4)
N4 0.0192(5) 0.0189(5) 0.0165(5) -0.0006(4) 0.0070(4) -0.0003(4)
C1 0.0156(5) 0.0250(6) 0.0168(5) -0.0010(4) 0.0055(4) 0.0006(5)
C2 0.0157(5) 0.0339(7) 0.0198(6) -0.0026(5) 0.0074(5) 0.0014(5)
C3 0.0178(5) 0.0237(6) 0.0167(5) -0.0007(4) 0.0079(4) 0.0011(4)
C4 0.0168(5) 0.0205(6) 0.0151(5) -0.0002(4) 0.0064(4) 0.0011(4)
C5 0.0169(5) 0.0171(5) 0.0161(5) 0.0006(4) 0.0071(4) 0.0001(4)
C6 0.0214(6) 0.0206(6) 0.0151(5) -0.0011(4) 0.0080(4) -0.0001(4)
C7 0.0216(6) 0.0235(6) 0.0144(5) -0.0015(5) 0.0049(5) -0.0003(4)
C8 0.0172(5) 0.0227(6) 0.0166(5) -0.0015(4) 0.0045(4) -0.0003(4)
C9 0.0161(5) 0.0158(5) 0.0167(5) 0.0002(4) 0.0065(4) -0.0004(4)
C10 0.0161(5) 0.0179(5) 0.0154(5) -0.0003(4) 0.0061(4) -0.0003(4)
C11 0.0165(5) 0.0162(5) 0.0195(5) -0.0009(4) 0.0072(4) -0.0010(4)
C12 0.0196(6) 0.0191(6) 0.0198(5) -0.0020(4) 0.0099(5) 0.0007(4)
C13 0.0202(5) 0.0169(5) 0.0168(5) -0.0004(4) 0.0089(4) 0.0006(4)
C14 0.0145(5) 0.0274(6) 0.0175(5) 0.0028(5) 0.0057(4) 0.0004(5)
C15 0.0199(6) 0.0261(7) 0.0210(6) 0.0009(5) 0.0056(5) 0.0010(5)
C16 0.0259(7) 0.0308(7) 0.0224(6) 0.0046(5) 0.0074(5) 0.0052(5)
C17 0.0211(6) 0.0423(9) 0.0177(6) 0.0060(6) 0.0047(5) -0.0007(5)
C18 0.0181(6) 0.0398(8) 0.0230(6) -0.0020(5) 0.0044(5) -0.0058(6)
C19 0.0179(6) 0.0303(7) 0.0222(6) -0.0013(5) 0.0071(5) -0.0014(5)
C20 0.0319(8) 0.0580(11) 0.0229(7) 0.0069(8) 0.0007(6) 0.0023(7)
C21 0.0162(5) 0.0238(6) 0.0173(5) -0.0025(4) 0.0075(4) 0.0002(4)
C22 0.0366(8) 0.0233(7) 0.0228(6) 0.0056(5) 0.0137(6) 0.0039(5)
C23 0.0443(9) 0.0289(7) 0.0246(7) 0.0100(6) 0.0186(6) 0.0018(5)
C24 0.0297(7) 0.0277(7) 0.0194(6) 0.0019(5) 0.0122(5) 0.0017(5)
C25 0.0269(7) 0.0246(6) 0.0199(6) 0.0028(5) 0.0082(5) 0.0038(5)
C26 0.0253(6) 0.0255(6) 0.0211(6) 0.0049(5) 0.0107(5) 0.0012(5)
C27 0.0639(12) 0.0437(10) 0.0251(7) 0.0160(9) 0.0263(8) 0.0079(7)
C28 0.0229(6) 0.0163(5) 0.0165(5) -0.0031(4) 0.0089(5) 0.0011(4)
C29 0.0277(6) 0.0182(6) 0.0220(6) -0.0020(5) 0.0126(5) 0.0005(5)
C30 0.0409(8) 0.0204(6) 0.0208(6) -0.0034(5) 0.0169(6) -0.0027(5)
C31 0.0396(8) 0.0198(6) 0.0168(6) -0.0074(5) 0.0085(5) 0.0002(5)
C32 0.0269(6) 0.0232(6) 0.0193(6) -0.0029(5) 0.0042(5) 0.0026(5)
C33 0.0246(6) 0.0194(6) 0.0182(5) -0.0022(5) 0.0091(5) 0.0015(4)
C34 0.0552(10) 0.0357(8) 0.0172(6) -0.0063(7) 0.0062(7) 0.0004(6)
C35 0.0162(5) 0.0183(6) 0.0210(6) -0.0011(4) 0.0074(4) 0.0016(4)
C36 0.0172(5) 0.0216(6) 0.0239(6) -0.0020(4) 0.0080(5) -0.0016(5)
C37 0.0227(6) 0.0250(6) 0.0228(6) -0.0056(5) 0.0070(5) -0.0015(5)
C38 0.0183(6) 0.0282(7) 0.0270(6) -0.0067(5) 0.0049(5) 0.0054(5)
C39 0.0160(6) 0.0327(7) 0.0319(7) -0.0012(5) 0.0099(5) 0.0030(6)
C40 0.0192(6) 0.0274(7) 0.0264(6) -0.0011(5) 0.0120(5) -0.0003(5)
C41 0.0215(7) 0.0433(9) 0.0332(8) -0.0101(6) 0.0011(6) 0.0045(7)

loop_
_atom_type_symbol
_atom_type_description
_atom_type_scat_dispersion_real
_atom_type_scat_dispersion_imag
_atom_type_scat_source
C C 0.0033 0.0016 'International Tables Vol C Tables 4.2.6.8 and 6.1.1.4'
H H 0.0000 0.0000 'International Tables Vol C Tables 4.2.6.8 and 6.1.1.4'
N N 0.0061 0.0033 'International Tables Vol C Tables 4.2.6.8 and 6.1.1.4'
Ni Ni 0.3393 1.1124 'International Tables Vol C Tables 4.2.6.8 and 6.1.1.4'

loop_
_geom_angle_atom_site_label_1
_geom_angle_atom_site_label_2
_geom_angle_atom_site_label_3
_geom_angle_site_symmetry_1
_geom_angle_site_symmetry_3
_geom_angle
_geom_angle_publ_flag
N1 Ni N3 . . 163.95(5) ?
N1 Ni N4 . . 96.98(5) ?
N2 Ni N1 . . 83.41(4) ?
N2 Ni N3 . . 82.95(4) ?
N2 Ni N4 . . 162.16(5) ?
N3 Ni N4 . . 98.59(5) ?
C1 N1 Ni . . 140.10(9) ?
C1 N1 C4 . . 106.75(10) ?
C4 N1 Ni . . 113.07(8) ?
C5 N2 Ni . . 117.40(8) ?
C5 N2 C9 . . 123.28(11) ?
C9 N2 Ni . . 118.43(8) ?
C10 N3 Ni . . 114.29(8) ?
C13 N3 Ni . . 138.51(9) ?
C13 N3 C10 . . 107.19(10) ?
Ni N4 H4A . . 113.0(16) ?
Ni N4 H4B . . 120.3(18) ?
Ni N4 H4C . . 106.2(16) ?
H4A N4 H4B . . 103(2) ?
H4A N4 H4C . . 111(2) ?
H4B N4 H4C . . 103(2) ?
N1 C1 C2 . . 109.43(11) ?
N1 C1 C14 . . 123.64(11) ?
C2 C1 C14 . . 126.55(11) ?
C1 C2 H2 . . 126.1 ?
C1 C2 C3 . . 107.83(11) ?
C3 C2 H2 . . 126.1 ?
C2 C3 C21 . . 127.47(11) ?
C4 C3 C2 . . 105.55(11) ?
C4 C3 C21 . . 126.95(11) ?
N1 C4 C3 . . 110.43(11) ?
N1 C4 C5 . . 113.98(10) ?
C3 C4 C5 . . 135.45(11) ?
N2 C5 C4 . . 110.79(11) ?
N2 C5 C6 . . 119.41(11) ?
C6 C5 C4 . . 129.80(11) ?
C5 C6 H6 . . 120.9 ?
C7 C6 C5 . . 118.23(11) ?
C7 C6 H6 . . 120.9 ?
C6 C7 H7 . . 119.3 ?
C6 C7 C8 . . 121.36(12) ?
C8 C7 H7 . . 119.3 ?
C7 C8 H8 . . 120.6 ?
C7 C8 C9 . . 118.76(12) ?
C9 C8 H8 . . 120.6 ?
N2 C9 C8 . . 118.92(11) ?
N2 C9 C10 . . 110.48(10) ?
C8 C9 C10 . . 130.58(11) ?
N3 C10 C9 . . 113.09(10) ?
N3 C10 C11 . . 109.98(10) ?
C11 C10 C9 . . 136.93(11) ?
C10 C11 C12 . . 105.46(11) ?
C10 C11 C35 . . 130.14(11) ?
C12 C11 C35 . . 124.37(11) ?
C11 C12 H12 . . 126.1 ?
C13 C12 C11 . . 107.90(11) ?
C13 C12 H12 . . 126.1 ?
N3 C13 C12 . . 109.47(11) ?
N3 C13 C28 . . 123.82(11) ?
C12 C13 C28 . . 126.61(11) ?
C15 C14 C1 . . 121.12(12) ?
C19 C14 C1 . . 120.80(12) ?
C19 C14 C15 . . 117.94(12) ?
C14 C15 H15 . . 119.6 ?
C16 C15 C14 . . 120.76(13) ?
C16 C15 H15 . . 119.6 ?
C15 C16 H16 . . 119.4 ?
C15 C16 C17 . . 121.11(14) ?
C17 C16 H16 . . 119.4 ?
C16 C17 C20 . . 120.48(15) ?
C18 C17 C16 . . 118.22(13) ?
C18 C17 C20 . . 121.26(15) ?
C17 C18 H18 . . 119.5 ?
C17 C18 C19 . . 121.09(14) ?
C19 C18 H18 . . 119.5 ?
C14 C19 H19 . . 119.6 ?
C18 C19 C14 . . 120.85(14) ?
C18 C19 H19 . . 119.6 ?
C17 C20 H20A . . 109.5 ?
C17 C20 H20B . . 109.5 ?
C17 C20 H20C . . 109.5 ?
H20A C20 H20B . . 109.5 ?
H20A C20 H20C . . 109.5 ?
H20B C20 H20C . . 109.5 ?
C22 C21 C3 . . 120.99(12) ?
C22 C21 C26 . . 117.86(12) ?
C26 C21 C3 . . 121.15(12) ?
C21 C22 H22 . . 119.6 ?
C21 C22 C23 . . 120.86(13) ?
C23 C22 H22 . . 119.6 ?
C22 C23 H23 . . 119.4 ?
C24 C23 C22 . . 121.30(13) ?
C24 C23 H23 . . 119.4 ?
C23 C24 C27 . . 121.29(13) ?
C25 C24 C23 . . 117.64(12) ?
C25 C24 C27 . . 121.07(13) ?
C24 C25 H25 . . 119.3 ?
C24 C25 C26 . . 121.37(13) ?
C26 C25 H25 . . 119.3 ?
C21 C26 H26 . . 119.5 ?
C25 C26 C21 . . 120.91(13) ?
C25 C26 H26 . . 119.5 ?
C24 C27 H27A . . 109.5 ?
C24 C27 H27B . . 109.5 ?
C24 C27 H27C . . 109.5 ?
H27A C27 H27B . . 109.5 ?
H27A C27 H27C . . 109.5 ?
H27B C27 H27C . . 109.5 ?
C29 C28 C13 . . 119.81(12) ?
C29 C28 C33 . . 118.31(12) ?
C33 C28 C13 . . 121.79(11) ?
C28 C29 H29 . . 119.7 ?
C30 C29 C28 . . 120.60(13) ?
C30 C29 H29 . . 119.7 ?
C29 C30 H30 . . 119.4 ?
C31 C30 C29 . . 121.17(13) ?
C31 C30 H30 . . 119.4 ?
C30 C31 C32 . . 118.41(12) ?
C30 C31 C34 . . 120.24(14) ?
C32 C31 C34 . . 121.35(15) ?
C31 C32 H32 . . 119.6 ?
C33 C32 C31 . . 120.78(13) ?
C33 C32 H32 . . 119.6 ?
C28 C33 H33 . . 119.7 ?
C32 C33 C28 . . 120.69(12) ?
C32 C33 H33 . . 119.7 ?
C31 C34 H34A . . 109.5 ?
C31 C34 H34B . . 109.5 ?
C31 C34 H34C . . 109.5 ?
H34A C34 H34B . . 109.5 ?
H34A C34 H34C . . 109.5 ?
H34B C34 H34C . . 109.5 ?
C36 C35 C11 . . 121.84(11) ?
C36 C35 C40 . . 117.73(12) ?
C40 C35 C11 . . 120.38(12) ?
C35 C36 H36 . . 119.4 ?
C37 C36 C35 . . 121.14(12) ?
C37 C36 H36 . . 119.4 ?
C36 C37 H37 . . 119.5 ?
C36 C37 C38 . . 121.07(13) ?
C38 C37 H37 . . 119.5 ?
C37 C38 C41 . . 120.51(14) ?
C39 C38 C37 . . 117.85(13) ?
C39 C38 C41 . . 121.63(14) ?
C38 C39 H39 . . 119.3 ?
C38 C39 C40 . . 121.48(13) ?
C40 C39 H39 . . 119.3 ?
C35 C40 H40 . . 119.6 ?
C39 C40 C35 . . 120.72(13) ?
C39 C40 H40 . . 119.6 ?
C38 C41 H41A . . 109.5 ?
C38 C41 H41B . . 109.5 ?
C38 C41 H41C . . 109.5 ?
H41A C41 H41B . . 109.5 ?
H41A C41 H41C . . 109.5 ?
H41B C41 H41C . . 109.5 ?

loop_
_geom_bond_atom_site_label_1
_geom_bond_atom_site_label_2
_geom_bond_site_symmetry_2
_geom_bond_distance
_geom_bond_publ_flag
Ni N1 . 1.8858(10) ?
Ni N2 . 1.8490(10) ?
Ni N3 . 1.8876(10) ?
Ni N4 . 1.9291(11) ?
N1 C1 . 1.3679(16) ?
N1 C4 . 1.3871(15) ?
N2 C5 . 1.3554(15) ?
N2 C9 . 1.3558(16) ?
N3 C10 . 1.3920(15) ?
N3 C13 . 1.3655(15) ?
N4 H4A . 0.89(3) ?
N4 H4B . 0.84(3) ?
N4 H4C . 0.86(3) ?
C1 C2 . 1.3996(17) ?
C1 C14 . 1.4699(17) ?
C2 H2 . 0.9500 ?
C2 C3 . 1.4080(18) ?
C3 C4 . 1.3968(17) ?
C3 C21 . 1.4818(17) ?
C4 C5 . 1.4400(17) ?
C5 C6 . 1.3986(17) ?
C6 H6 . 0.9500 ?
C6 C7 . 1.3891(18) ?
C7 H7 . 0.9500 ?
C7 C8 . 1.3930(18) ?
C8 H8 . 0.9500 ?
C8 C9 . 1.3957(17) ?
C9 C10 . 1.4511(16) ?
C10 C11 . 1.4040(16) ?
C11 C12 . 1.4151(17) ?
C11 C35 . 1.4733(17) ?
C12 H12 . 0.9500 ?
C12 C13 . 1.3992(17) ?
C13 C28 . 1.4702(17) ?
C14 C15 . 1.4020(19) ?
C14 C19 . 1.3976(19) ?
C15 H15 . 0.9500 ?
C15 C16 . 1.3907(19) ?
C16 H16 . 0.9500 ?
C16 C17 . 1.393(2) ?
C17 C18 . 1.390(2) ?
C17 C20 . 1.509(2) ?
C18 H18 . 0.9500 ?
C18 C19 . 1.3929(19) ?
C19 H19 . 0.9500 ?
C20 H20A . 0.9800 ?
C20 H20B . 0.9800 ?
C20 H20C . 0.9800 ?
C21 C22 . 1.3917(19) ?
C21 C26 . 1.3932(19) ?
C22 H22 . 0.9500 ?
C22 C23 . 1.394(2) ?
C23 H23 . 0.9500 ?
C23 C24 . 1.391(2) ?
C24 C25 . 1.3871(19) ?
C24 C27 . 1.5033(19) ?
C25 H25 . 0.9500 ?
C25 C26 . 1.3925(18) ?
C26 H26 . 0.9500 ?
C27 H27A . 0.9800 ?
C27 H27B . 0.9800 ?
C27 H27C . 0.9800 ?
C28 C29 . 1.3981(17) ?
C28 C33 . 1.3986(19) ?
C29 H29 . 0.9500 ?
C29 C30 . 1.3894(19) ?
C30 H30 . 0.9500 ?
C30 C31 . 1.389(2) ?
C31 C32 . 1.396(2) ?
C31 C34 . 1.5036(19) ?
C32 H32 . 0.9500 ?
C32 C33 . 1.3915(18) ?
C33 H33 . 0.9500 ?
C34 H34A . 0.9800 ?
C34 H34B . 0.9800 ?
C34 H34C . 0.9800 ?
C35 C36 . 1.3976(18) ?
C35 C40 . 1.3993(17) ?
C36 H36 . 0.9500 ?
C36 C37 . 1.3912(18) ?
C37 H37 . 0.9500 ?
C37 C38 . 1.396(2) ?
C38 C39 . 1.388(2) ?
C38 C41 . 1.509(2) ?
C39 H39 . 0.9500 ?
C39 C40 . 1.3945(19) ?
C40 H40 . 0.9500 ?
C41 H41A . 0.9800 ?
C41 H41B . 0.9800 ?
C41 H41C . 0.9800 ?

loop_
_geom_torsion_atom_site_label_1
_geom_torsion_atom_site_label_2
_geom_torsion_atom_site_label_3
_geom_torsion_atom_site_label_4
_geom_torsion_site_symmetry_1
_geom_torsion_site_symmetry_2
_geom_torsion_site_symmetry_3
_geom_torsion_site_symmetry_4
_geom_torsion
_geom_torsion_publ_flag
Ni N1 C1 C2 . . . . -175.37(11) ?
Ni N1 C1 C14 . . . . 11.3(2) ?
Ni N1 C4 C3 . . . . 176.50(9) ?
Ni N1 C4 C5 . . . . -7.17(14) ?
Ni N2 C5 C4 . . . . 9.41(13) ?
Ni N2 C5 C6 . . . . -170.85(9) ?
Ni N2 C9 C8 . . . . 169.03(9) ?
Ni N2 C9 C10 . . . . -9.75(14) ?
Ni N3 C10 C9 . . . . -0.02(13) ?
Ni N3 C10 C11 . . . . -179.83(8) ?
Ni N3 C13 C12 . . . . 179.52(10) ?
Ni N3 C13 C28 . . . . -4.1(2) ?
N1 Ni N2 C5 . . . . -10.93(9) ?
N1 Ni N2 C9 . . . . 179.57(10) ?
N1 Ni N3 C10 . . . . -36.0(2) ?
N1 Ni N3 C13 . . . . 143.17(16) ?
N1 C1 C2 C3 . . . . -0.70(16) ?
N1 C1 C14 C15 . . . . 40.6(2) ?
N1 C1 C14 C19 . . . . -143.73(13) ?
N1 C4 C5 N2 . . . . -1.13(15) ?
N1 C4 C5 C6 . . . . 179.17(12) ?
N2 Ni N1 C1 . . . . -174.10(15) ?
N2 Ni N1 C4 . . . . 9.65(9) ?
N2 Ni N3 C10 . . . . -4.08(9) ?
N2 Ni N3 C13 . . . . 175.12(14) ?
N2 C5 C6 C7 . . . . 2.00(18) ?
N2 C9 C10 N3 . . . . 5.93(15) ?
N2 C9 C10 C11 . . . . -174.33(14) ?
N3 Ni N1 C1 . . . . -142.19(16) ?
N3 Ni N1 C4 . . . . 41.6(2) ?
N3 Ni N2 C5 . . . . 177.54(10) ?
N3 Ni N2 C9 . . . . 8.03(9) ?
N3 C10 C11 C12 . . . . 0.07(14) ?
N3 C10 C11 C35 . . . . -177.94(12) ?
N3 C13 C28 C29 . . . . 136.78(13) ?
N3 C13 C28 C33 . . . . -46.72(18) ?
N4 Ni N1 C1 . . . . 23.86(15) ?
N4 Ni N1 C4 . . . . -152.39(9) ?
N4 Ni N2 C5 . . . . 81.38(18) ?
N4 Ni N2 C9 . . . . -88.12(18) ?
N4 Ni N3 C10 . . . . 157.98(9) ?
N4 Ni N3 C13 . . . . -22.82(14) ?
C1 N1 C4 C3 . . . . -0.98(15) ?
C1 N1 C4 C5 . . . . 175.35(11) ?
C1 C2 C3 C4 . . . . 0.08(16) ?
C1 C2 C3 C21 . . . . -178.02(13) ?
C1 C14 C15 C16 . . . . 176.31(13) ?
C1 C14 C19 C18 . . . . -175.15(13) ?
C2 C1 C14 C15 . . . . -131.52(15) ?
C2 C1 C14 C19 . . . . 44.2(2) ?
C2 C3 C4 N1 . . . . 0.55(15) ?
C2 C3 C4 C5 . . . . -174.66(15) ?
C2 C3 C21 C22 . . . . 73.9(2) ?
C2 C3 C21 C26 . . . . -105.63(17) ?
C3 C4 C5 N2 . . . . 173.97(14) ?
C3 C4 C5 C6 . . . . -5.7(3) ?
C3 C21 C22 C23 . . . . 178.53(14) ?
C3 C21 C26 C25 . . . . -178.73(13) ?
C4 N1 C1 C2 . . . . 1.02(15) ?
C4 N1 C1 C14 . . . . -172.26(12) ?
C4 C3 C21 C22 . . . . -103.77(17) ?
C4 C3 C21 C26 . . . . 76.66(19) ?
C4 C5 C6 C7 . . . . -178.31(13) ?
C5 N2 C9 C8 . . . . 0.19(18) ?
C5 N2 C9 C10 . . . . -178.59(11) ?
C5 C6 C7 C8 . . . . -0.50(19) ?
C6 C7 C8 C9 . . . . -1.2(2) ?
C7 C8 C9 N2 . . . . 1.34(18) ?
C7 C8 C9 C10 . . . . 179.84(13) ?
C8 C9 C10 N3 . . . . -172.66(13) ?
C8 C9 C10 C11 . . . . 7.1(3) ?
C9 N2 C5 C4 . . . . 178.36(11) ?
C9 N2 C5 C6 . . . . -1.90(18) ?
C9 C10 C11 C12 . . . . -179.68(14) ?
C9 C10 C11 C35 . . . . 2.3(2) ?
C10 N3 C13 C12 . . . . -1.25(14) ?
C10 N3 C13 C28 . . . . 175.14(11) ?
C10 C11 C12 C13 . . . . -0.82(14) ?
C10 C11 C35 C36 . . . . 41.5(2) ?
C10 C11 C35 C40 . . . . -141.21(14) ?
C11 C12 C13 N3 . . . . 1.30(15) ?
C11 C12 C13 C28 . . . . -174.95(12) ?
C11 C35 C36 C37 . . . . 177.93(12) ?
C11 C35 C40 C39 . . . . -178.08(13) ?
C12 C11 C35 C36 . . . . -136.15(14) ?
C12 C11 C35 C40 . . . . 41.12(19) ?
C12 C13 C28 C29 . . . . -47.47(19) ?
C12 C13 C28 C33 . . . . 129.04(14) ?
C13 N3 C10 C9 . . . . -179.46(10) ?
C13 N3 C10 C11 . . . . 0.73(14) ?
C13 C28 C29 C30 . . . . 176.54(12) ?
C13 C28 C33 C32 . . . . -177.98(12) ?
C14 C1 C2 C3 . . . . 172.34(13) ?
C14 C15 C16 C17 . . . . -1.9(2) ?
C15 C14 C19 C18 . . . . 0.7(2) ?
C15 C16 C17 C18 . . . . 2.0(2) ?
C15 C16 C17 C20 . . . . -175.81(14) ?
C16 C17 C18 C19 . . . . -0.8(2) ?
C17 C18 C19 C14 . . . . -0.5(2) ?
C19 C14 C15 C16 . . . . 0.5(2) ?
C20 C17 C18 C19 . . . . 176.98(14) ?
C21 C3 C4 N1 . . . . 178.67(12) ?
C21 C3 C4 C5 . . . . 3.5(3) ?
C21 C22 C23 C24 . . . . 0.0(3) ?
C22 C21 C26 C25 . . . . 1.7(2) ?
C22 C23 C24 C25 . . . . 2.0(2) ?
C22 C23 C24 C27 . . . . -178.30(17) ?
C23 C24 C25 C26 . . . . -2.2(2) ?
C24 C25 C26 C21 . . . . 0.4(2) ?
C26 C21 C22 C23 . . . . -1.9(2) ?
C27 C24 C25 C26 . . . . 178.10(16) ?
C28 C29 C30 C31 . . . . 1.4(2) ?
C29 C28 C33 C32 . . . . -1.42(19) ?
C29 C30 C31 C32 . . . . -1.3(2) ?
C29 C30 C31 C34 . . . . 179.26(13) ?
C30 C31 C32 C33 . . . . -0.3(2) ?
C31 C32 C33 C28 . . . . 1.6(2) ?
C33 C28 C29 C30 . . . . -0.08(19) ?
C34 C31 C32 C33 . . . . 179.22(13) ?
C35 C11 C12 C13 . . . . 177.34(12) ?
C35 C36 C37 C38 . . . . 0.2(2) ?
C36 C35 C40 C39 . . . . -0.7(2) ?
C36 C37 C38 C39 . . . . -0.8(2) ?
C36 C37 C38 C41 . . . . 179.97(14) ?
C37 C38 C39 C40 . . . . 0.7(2) ?
C38 C39 C40 C35 . . . . 0.1(2) ?
C40 C35 C36 C37 . . . . 0.6(2) ?
C41 C38 C39 C40 . . . . 179.91(14) ?

_cod_database_fobs_code 2243625
